data_4066994
loop_
_publ_author_name
'Montalvo, Elizabeth'
'Miller, Kevin A.'
'Ziller, Joseph W.'
'Evans, William J.'

_publ_section_title
;
 Reactivity of Tuck-in and Tuck-over Uranium Metallocene Complexes
;
_journal_issue 18
_journal_name_full Organometallics
_journal_page_first 4159
_journal_paper_doi 10.1021/om1007538
_journal_volume 29
_journal_year 2010
_chemical_formula_sum 'C23 H37 Cl Si U'
_chemical_formula_weight 615.10
_chemical_name_systematic
; 
 ? 
;
_space_group_IT_number 14
_symmetry_cell_setting monoclinic
_symmetry_space_group_name_Hall '-P 2ybc'
_symmetry_space_group_name_H-M 'P 1 21/c 1'
_atom_sites_solution_hydrogens mixed
_atom_sites_solution_primary direct
_atom_sites_solution_secondary difmap
_audit_creation_method SHELXTL
_cell_angle_alpha 90.00
_cell_angle_beta 104.249(2)
_cell_angle_gamma 90.00
_cell_formula_units_Z 4
_cell_length_a 9.7385(10)
_cell_length_b 15.5793(16)
_cell_length_c 16.2137(16)
_cell_measurement_temperature 153(2)
_cell_volume 2384.2(4)
_computing_cell_refinement 'Bruker SMART/SAINT'
_computing_data_collection 'Bruker SMART'
_computing_data_reduction 'Bruker SAINT'
_computing_molecular_graphics 'Bruker SHELXTL'
_computing_publication_material 'Bruker SHELXTL'
_computing_structure_refinement 'Bruker SHELXTL'
_computing_structure_solution 'Bruker SHELXTL'
_diffrn_ambient_temperature 153(2)
_diffrn_measured_fraction_theta_full 0.992
_diffrn_measured_fraction_theta_max 0.992
_diffrn_measurement_device_type 'CCD area detector'
_diffrn_measurement_method 'phi and omega scans'
_diffrn_radiation_monochromator graphite
_diffrn_radiation_source 'normal-focus sealed tube'
_diffrn_radiation_type MoK\a
_diffrn_radiation_wavelength 0.71073
_diffrn_reflns_av_R_equivalents 0.0300
_diffrn_reflns_av_sigmaI/netI 0.0240
_diffrn_reflns_limit_h_max 12
_diffrn_reflns_limit_h_min -12
_diffrn_reflns_limit_k_max 20
_diffrn_reflns_limit_k_min -20
_diffrn_reflns_limit_l_max 21
_diffrn_reflns_limit_l_min -21
_diffrn_reflns_number 25979
_diffrn_reflns_theta_full 28.30
_diffrn_reflns_theta_max 28.30
_diffrn_reflns_theta_min 1.84
_diffrn_standards_decay_% '< 1.0'
_diffrn_standards_interval_count 'initial 50 frames recollected'
_diffrn_standards_number '50 frames'
_exptl_absorpt_coefficient_mu 6.975
_exptl_absorpt_correction_T_max 0.5142
_exptl_absorpt_correction_T_min 0.3091
_exptl_absorpt_correction_type multi-scan
_exptl_absorpt_process_details 'Bruker SADABS'
_exptl_crystal_colour red
_exptl_crystal_density_diffrn 1.714
_exptl_crystal_density_meas ?
_exptl_crystal_density_method 'not measured'
_exptl_crystal_description plate
_exptl_crystal_F_000 1192
_exptl_crystal_size_max 0.22
_exptl_crystal_size_mid 0.21
_exptl_crystal_size_min 0.11
_refine_diff_density_max 1.971
_refine_diff_density_min -1.010
_refine_diff_density_rms 0.102
_refine_ls_extinction_method none
_refine_ls_goodness_of_fit_ref 1.081
_refine_ls_hydrogen_treatment mixed
_refine_ls_matrix_type full
_refine_ls_number_parameters 339
_refine_ls_number_reflns 5867
_refine_ls_number_restraints 0
_refine_ls_restrained_S_all 1.081
_refine_ls_R_factor_all 0.0258
_refine_ls_R_factor_gt 0.0203
_refine_ls_shift/su_max 0.006
_refine_ls_shift/su_mean 0.000
_refine_ls_structure_factor_coef Fsqd
_refine_ls_weighting_details 'calc w=1/[\s^2^(Fo^2^)+(0.0220P)^2^+2.0641P] where P=(Fo^2^+2Fc^2^)/3'
_refine_ls_weighting_scheme calc
_refine_ls_wR_factor_gt 0.0467
_refine_ls_wR_factor_ref 0.0486
_reflns_number_gt 5196
_reflns_number_total 5867
_reflns_threshold_expression >2sigma(I)
_cod_data_source_file om1007538_si_002.cif
_cod_data_source_block kam33
_cod_depositor_comments
;
The following automatic conversions were performed:

'_symmetry_cell_setting' value 'Monoclinic' changed to 'monoclinic'
according to /home/saulius/struct/CIF-dictionaries/cif_core.dic
dictionary named 'cif_core.dic' version 2.4.1 from 2010-06-29.

Automatic conversion script
Id: cif_fix_values 1715 2011-07-08 13:25:40Z adriana 

The following automatic conversions were performed:

'_exptl_crystal_density_meas' value 'n/a' was changed to '?' - the
value is perceived as not measured.

Automatic conversion script
Id: cif_fix_values 3008 2015-01-20 13:52:24Z robertas 

The following automatic conversions were performed:

'_atom_sites_solution_hydrogens' value 'difmap & geom' was changed to
'mixed'.

Automatic conversion script
Id: cif_fix_values 6452 2018-10-05 10:23:21Z andrius 
;
_cod_original_sg_symbol_H-M P2(1)/c
_cod_database_code 4066994

loop_
_symmetry_equiv_pos_as_xyz
'x, y, z'
'-x, y+1/2, -z+1/2'
'-x, -y, -z'
'x, -y-1/2, z-1/2'

loop_
_atom_site_label
_atom_site_type_symbol
_atom_site_fract_x
_atom_site_fract_y
_atom_site_fract_z
_atom_site_U_iso_or_equiv
_atom_site_adp_type
_atom_site_occupancy
_atom_site_symmetry_multiplicity
_atom_site_calc_flag
_atom_site_refinement_flags
U1 U 0.251366(10) 0.260843(6) 0.100099(6) 0.01575(4) Uani 1 1 d .
Cl1 Cl 0.24378(8) 0.17875(6) 0.23844(5) 0.03217(17) Uani 1 1 d .
Si1 Si -0.07547(8) 0.14810(5) 0.00046(6) 0.02495(17) Uani 1 1 d .
C1 C 0.4506(3) 0.20633(18) 0.01827(18) 0.0193(5) Uani 1 1 d .
C2 C 0.4760(3) 0.29531(18) 0.03146(18) 0.0186(5) Uani 1 1 d .
C3 C 0.5274(3) 0.30958(18) 0.11997(19) 0.0216(6) Uani 1 1 d .
C4 C 0.5334(3) 0.22917(19) 0.16179(19) 0.0229(6) Uani 1 1 d .
C5 C 0.4851(3) 0.16528(18) 0.09869(19) 0.0202(6) Uani 1 1 d .
C6 C 0.4107(4) 0.1631(2) -0.0669(2) 0.0281(7) Uani 1 1 d .
C7 C 0.4709(3) 0.3598(2) -0.0384(2) 0.0256(6) Uani 1 1 d .
C8 C 0.5756(3) 0.3940(2) 0.1626(2) 0.0332(7) Uani 1 1 d .
H8A H 0.6794 0.3968 0.1770 0.050 Uiso 1 1 calc R
H8B H 0.5423 0.3991 0.2147 0.050 Uiso 1 1 calc R
H8C H 0.5367 0.4412 0.1240 0.050 Uiso 1 1 calc R
C9 C 0.5963(4) 0.2125(3) 0.2548(2) 0.0332(7) Uani 1 1 d .
C10 C 0.4807(4) 0.0707(2) 0.1153(2) 0.0294(7) Uani 1 1 d .
C11 C 0.0621(3) 0.37144(18) 0.00265(19) 0.0212(6) Uani 1 1 d .
C12 C 0.1550(3) 0.42296(18) 0.0649(2) 0.0236(6) Uani 1 1 d .
C13 C 0.1301(3) 0.4029(2) 0.1448(2) 0.0292(7) Uani 1 1 d .
C14 C 0.0219(3) 0.3414(2) 0.1329(2) 0.0278(7) Uani 1 1 d .
C15 C -0.0222(3) 0.32220(18) 0.04478(19) 0.0223(6) Uani 1 1 d .
C16 C 0.0483(4) 0.3749(2) -0.0912(2) 0.0343(8) Uani 1 1 d .
H16A H -0.0385 0.3451 -0.1208 0.051 Uiso 1 1 calc R
H16B H 0.1304 0.3469 -0.1044 0.051 Uiso 1 1 calc R
H16C H 0.0439 0.4349 -0.1098 0.051 Uiso 1 1 calc R
C17 C 0.2453(4) 0.4946(2) 0.0464(3) 0.0418(10) Uani 1 1 d .
C18 C 0.2008(4) 0.4447(3) 0.2290(2) 0.0500(11) Uani 1 1 d .
H18A H 0.1446 0.4943 0.2385 0.075 Uiso 1 1 calc R
H18B H 0.2961 0.4638 0.2277 0.075 Uiso 1 1 calc R
H18C H 0.2072 0.4032 0.2752 0.075 Uiso 1 1 calc R
C19 C -0.0488(4) 0.3101(3) 0.2010(2) 0.0487(10) Uani 1 1 d .
H19A H 0.0229 0.2860 0.2486 0.073 Uiso 1 1 calc R
H19B H -0.1188 0.2659 0.1771 0.073 Uiso 1 1 calc R
H19C H -0.0962 0.3584 0.2213 0.073 Uiso 1 1 calc R
C20 C -0.1409(3) 0.2623(2) 0.0022(3) 0.0322(7) Uani 1 1 d .
C21 C 0.1150(3) 0.15752(19) 0.0022(2) 0.0215(6) Uani 1 1 d .
C22 C -0.1845(4) 0.0949(2) -0.0979(2) 0.0350(8) Uani 1 1 d .
C23 C -0.1049(4) 0.0888(3) 0.0952(3) 0.0364(8) Uani 1 1 d .
H6A H 0.358(5) 0.114(3) -0.070(3) 0.056(13) Uiso 1 1 d .
H6B H 0.349(4) 0.201(3) -0.109(3) 0.048(11) Uiso 1 1 d .
H6C H 0.489(4) 0.151(2) -0.087(2) 0.041(11) Uiso 1 1 d .
H5A H 0.376(4) 0.353(3) -0.086(3) 0.050(12) Uiso 1 1 d .
H5B H 0.546(4) 0.347(2) -0.063(2) 0.044(11) Uiso 1 1 d .
H5C H 0.484(4) 0.419(2) -0.012(2) 0.041(10) Uiso 1 1 d .
H9A H 0.560(3) 0.158(2) 0.273(2) 0.026(9) Uiso 1 1 d .
H9B H 0.579(5) 0.255(3) 0.284(3) 0.049(14) Uiso 1 1 d .
H9C H 0.694(5) 0.204(3) 0.267(3) 0.052(12) Uiso 1 1 d .
H10A H 0.569(5) 0.047(3) 0.122(2) 0.049(12) Uiso 1 1 d .
H10B H 0.429(5) 0.040(3) 0.068(3) 0.055(13) Uiso 1 1 d .
H10C H 0.437(5) 0.057(3) 0.157(3) 0.060(13) Uiso 1 1 d .
H17A H 0.192(5) 0.537(3) 0.035(3) 0.056(13) Uiso 1 1 d .
H17B H 0.278(5) 0.482(3) -0.004(3) 0.063(14) Uiso 1 1 d .
H17C H 0.323(5) 0.507(3) 0.099(3) 0.069(15) Uiso 1 1 d .
H20A H -0.180(4) 0.283(3) -0.057(3) 0.048(12) Uiso 1 1 d .
H20B H -0.214(5) 0.263(3) 0.032(3) 0.056(14) Uiso 1 1 d .
H21A H 0.131(3) 0.172(2) -0.051(2) 0.023(8) Uiso 1 1 d .
H21B H 0.157(4) 0.109(2) 0.006(2) 0.035(10) Uiso 1 1 d .
H22A H -0.155(4) 0.031(3) -0.100(2) 0.039(10) Uiso 1 1 d .
H22B H -0.289(4) 0.094(3) -0.102(2) 0.048(11) Uiso 1 1 d .
H22C H -0.178(5) 0.124(3) -0.147(3) 0.082(17) Uiso 1 1 d .
H23A H -0.057(4) 0.114(3) 0.145(3) 0.044(11) Uiso 1 1 d .
H23B H -0.088(4) 0.025(3) 0.093(3) 0.061(13) Uiso 1 1 d .
H23C H -0.202(5) 0.092(3) 0.097(3) 0.060(13) Uiso 1 1 d .

loop_
_atom_site_aniso_label
_atom_site_aniso_U_11
_atom_site_aniso_U_22
_atom_site_aniso_U_33
_atom_site_aniso_U_23
_atom_site_aniso_U_13
_atom_site_aniso_U_12
U1 0.01251(5) 0.01764(6) 0.01719(6) 0.00063(4) 0.00386(4) 0.00181(4)
Cl1 0.0272(4) 0.0475(5) 0.0225(4) 0.0107(3) 0.0075(3) 0.0021(3)
Si1 0.0163(4) 0.0256(4) 0.0317(5) 0.0031(3) 0.0037(3) -0.0023(3)
C1 0.0134(12) 0.0213(13) 0.0244(14) -0.0013(11) 0.0067(10) 0.0007(10)
C2 0.0122(12) 0.0208(13) 0.0235(14) 0.0006(11) 0.0059(10) -0.0002(10)
C3 0.0134(13) 0.0241(14) 0.0264(15) -0.0015(11) 0.0030(11) -0.0002(10)
C4 0.0148(13) 0.0282(15) 0.0247(15) 0.0026(11) 0.0032(11) 0.0029(11)
C5 0.0133(12) 0.0194(13) 0.0292(15) 0.0046(11) 0.0074(11) 0.0039(10)
C6 0.0285(17) 0.0317(17) 0.0272(17) -0.0075(13) 0.0127(14) 0.0015(14)
C7 0.0231(15) 0.0263(16) 0.0292(17) 0.0046(12) 0.0097(13) -0.0007(12)
C8 0.0247(16) 0.0309(17) 0.0390(19) -0.0086(14) -0.0017(14) -0.0039(13)
C9 0.0229(16) 0.046(2) 0.0270(17) 0.0072(15) -0.0005(13) 0.0018(15)
C10 0.0259(16) 0.0225(15) 0.041(2) 0.0074(14) 0.0109(15) 0.0050(13)
C11 0.0178(13) 0.0200(13) 0.0264(15) 0.0030(11) 0.0063(11) 0.0069(10)
C12 0.0173(13) 0.0163(13) 0.0369(17) -0.0011(11) 0.0058(12) 0.0057(10)
C13 0.0299(16) 0.0282(16) 0.0274(16) -0.0050(12) 0.0030(13) 0.0154(13)
C14 0.0282(16) 0.0325(16) 0.0265(16) 0.0053(12) 0.0138(13) 0.0141(13)
C15 0.0145(13) 0.0212(14) 0.0318(16) 0.0025(11) 0.0066(11) 0.0067(11)
C16 0.0355(18) 0.0411(19) 0.0267(17) 0.0078(14) 0.0083(14) 0.0157(15)
C17 0.0283(19) 0.0203(17) 0.076(3) 0.0059(17) 0.011(2) 0.0050(14)
C18 0.054(2) 0.047(2) 0.040(2) -0.0189(17) -0.0064(18) 0.0205(19)
C19 0.047(2) 0.070(3) 0.040(2) 0.0157(19) 0.0303(18) 0.023(2)
C20 0.0163(15) 0.0289(17) 0.050(2) 0.0012(15) 0.0056(15) 0.0002(12)
C21 0.0146(13) 0.0231(15) 0.0262(16) 0.0005(11) 0.0039(11) -0.0017(11)
C22 0.0240(17) 0.0333(19) 0.043(2) 0.0006(15) -0.0016(15) -0.0065(14)
C23 0.0316(19) 0.039(2) 0.041(2) 0.0075(16) 0.0137(16) -0.0034(15)

loop_
_atom_type_symbol
_atom_type_description
_atom_type_scat_dispersion_real
_atom_type_scat_dispersion_imag
_atom_type_scat_source
C C 0.0033 0.0016 'International Tables Vol C Tables 4.2.6.8 and 6.1.1.4'
H H 0.0000 0.0000 'International Tables Vol C Tables 4.2.6.8 and 6.1.1.4'
Si Si 0.0817 0.0704 'International Tables Vol C Tables 4.2.6.8 and 6.1.1.4'
Cl Cl 0.1484 0.1585 'International Tables Vol C Tables 4.2.6.8 and 6.1.1.4'
U U -9.6767 9.6646 'International Tables Vol C Tables 4.2.6.8 and 6.1.1.4'

loop_
_geom_angle_atom_site_label_1
_geom_angle_atom_site_label_2
_geom_angle_atom_site_label_3
_geom_angle
Cnt1 U1 Cl1 104.6
Cnt2 U1 Cl1 107.6
Cnt1 U1 C21 104.0
Cnt2 U1 C21 96.6
Cnt1 U1 Cnt2 139.2
C21 U1 Cl1 96.40(8)
C21 U1 C13 121.23(10)
Cl1 U1 C13 93.71(7)
C21 U1 C12 112.19(10)
Cl1 U1 C12 124.00(7)
C13 U1 C12 30.29(9)
C21 U1 C5 87.45(9)
Cl1 U1 C5 86.53(6)
C13 U1 C5 151.01(9)
C12 U1 C5 139.06(9)
C21 U1 C11 81.75(10)
Cl1 U1 C11 130.74(6)
C13 U1 C11 49.99(9)
C12 U1 C11 30.44(9)
C5 U1 C11 141.97(9)
C21 U1 C14 95.19(10)
Cl1 U1 C14 81.93(7)
C13 U1 C14 29.99(10)
C12 U1 C14 49.70(9)
C5 U1 C14 168.38(9)
C11 U1 C14 49.63(9)
C21 U1 C4 117.48(9)
Cl1 U1 C4 80.47(7)
C13 U1 C4 121.29(9)
C12 U1 C4 120.79(9)
C5 U1 C4 30.24(9)
C11 U1 C4 143.45(9)
C14 U1 C4 144.26(10)
C21 U1 C3 128.88(9)
Cl1 U1 C3 105.71(6)
C13 U1 C3 102.93(9)
C12 U1 C3 92.60(9)
C5 U1 C3 49.75(8)
C11 U1 C3 113.43(9)
C14 U1 C3 132.70(9)
C4 U1 C3 30.11(9)
C21 U1 C2 103.19(9)
Cl1 U1 C2 129.94(6)
C13 U1 C2 113.29(10)
C12 U1 C2 90.09(9)
C5 U1 C2 49.59(8)
C11 U1 C2 97.71(8)
C14 U1 C2 139.75(9)
C4 U1 C2 49.59(8)
C3 U1 C2 29.98(8)
C21 U1 C1 79.37(9)
Cl1 U1 C1 116.05(6)
C13 U1 C1 142.67(10)
C12 U1 C1 115.93(9)
C5 U1 C1 30.04(8)
C11 U1 C1 111.93(8)
C14 U1 C1 161.55(9)
C4 U1 C1 49.64(9)
C3 U1 C1 49.52(8)
C2 U1 C1 29.92(9)
C21 U1 C15 71.78(9)
Cl1 U1 C15 102.73(6)
C13 U1 C15 49.53(9)
C12 U1 C15 49.63(9)
C5 U1 C15 157.93(9)
C11 U1 C15 29.89(8)
C14 U1 C15 29.93(9)
C4 U1 C15 170.07(9)
C3 U1 C15 141.55(9)
C2 U1 C15 127.04(8)
C1 U1 C15 133.68(9)
C21 Si1 C23 112.38(16)
C21 Si1 C22 113.73(16)
C23 Si1 C22 108.07(18)
C21 Si1 C20 105.33(14)
C23 Si1 C20 109.36(19)
C22 Si1 C20 107.80(17)
C2 C1 C5 108.1(2)
C2 C1 C6 125.1(3)
C5 C1 C6 126.4(3)
C2 C1 U1 75.02(15)
C5 C1 U1 74.33(15)
C6 C1 U1 122.07(19)
C1 C2 C3 108.2(2)
C1 C2 C7 124.6(2)
C3 C2 C7 126.6(3)
C1 C2 U1 75.06(14)
C3 C2 U1 74.79(15)
C7 C2 U1 123.67(18)
C2 C3 C4 108.0(3)
C2 C3 C8 126.5(3)
C4 C3 C8 125.5(3)
C2 C3 U1 75.23(15)
C4 C3 U1 74.64(16)
C8 C3 U1 118.88(19)
C3 C4 C5 107.9(3)
C3 C4 C9 126.2(3)
C5 C4 C9 125.5(3)
C3 C4 U1 75.25(15)
C5 C4 U1 74.77(16)
C9 C4 U1 121.6(2)
C1 C5 C4 107.9(2)
C1 C5 C10 126.7(3)
C4 C5 C10 125.3(3)
C1 C5 U1 75.63(15)
C4 C5 U1 74.99(16)
C10 C5 U1 118.34(19)
C15 C11 C12 107.8(3)
C15 C11 C16 126.3(3)
C12 C11 C16 125.7(3)
C15 C11 U1 76.56(16)
C12 C11 U1 74.01(15)
C16 C11 U1 119.41(19)
C13 C12 C11 107.6(3)
C13 C12 C17 126.3(3)
C11 C12 C17 125.4(3)
C13 C12 U1 74.27(16)
C11 C12 U1 75.55(16)
C17 C12 U1 123.3(2)
C14 C13 C12 108.6(3)
C14 C13 C18 125.3(3)
C12 C13 C18 126.1(3)
C14 C13 U1 76.42(17)
C12 C13 U1 75.44(16)
C18 C13 U1 117.6(2)
C13 C14 C15 108.3(3)
C13 C14 C19 125.4(3)
C15 C14 C19 125.9(3)
C13 C14 U1 73.59(16)
C15 C14 U1 76.49(16)
C19 C14 U1 122.3(2)
C11 C15 C14 107.7(3)
C11 C15 C20 125.6(3)
C14 C15 C20 126.7(3)
C11 C15 U1 73.56(15)
C14 C15 U1 73.58(16)
C20 C15 U1 120.13(19)
C15 C20 Si1 111.4(2)
Si1 C21 U1 116.66(15)

loop_
_geom_bond_atom_site_label_1
_geom_bond_atom_site_label_2
_geom_bond_distance
U1 C21 2.416(3)
U1 Cl1 2.5989(8)
U1 C13 2.691(3)
U1 C12 2.706(3)
U1 C5 2.724(3)
U1 C11 2.726(3)
U1 C14 2.727(3)
U1 C4 2.727(3)
U1 C3 2.735(3)
U1 C2 2.741(3)
U1 C1 2.741(3)
U1 C15 2.764(3)
U1 Cnt1 2.453
U1 Cnt2 2.442
Si1 C21 1.854(3)
Si1 C23 1.874(4)
Si1 C22 1.877(4)
Si1 C20 1.893(3)
C1 C2 1.415(4)
C1 C5 1.416(4)
C1 C6 1.499(4)
C2 C3 1.416(4)
C2 C7 1.505(4)
C3 C4 1.419(4)
C3 C8 1.507(4)
C4 C5 1.422(4)
C4 C9 1.504(4)
C5 C10 1.500(4)
C11 C15 1.416(4)
C11 C12 1.426(4)
C11 C16 1.495(4)
C12 C13 1.410(4)
C12 C17 1.497(5)
C13 C14 1.402(5)
C13 C18 1.517(5)
C14 C15 1.418(4)
C14 C19 1.519(4)
C15 C20 1.513(4)
